data_4000917
loop_
_publ_author_name
'Ramasamy, Karthik'
'Malik, Mohammad A.'
'O&#x2019;Brien, Paul'
'Raftery, James'
'Helliwell, Madeleine'

_publ_section_title
;
 Nickel Sulfide Thin Films from Thio- and Dithiobiuret Precursors
;
_journal_issue 23
_journal_name_full 'Chemistry of Materials'
_journal_page_first 6328
_journal_paper_doi 10.1021/cm102140t
_journal_volume 22
_journal_year 2010
_chemical_formula_sum 'C16 H32 N6 Ni S4'
_chemical_formula_weight 495.43
_chemical_name_systematic
; 
 ? 
;
_space_group_IT_number 14
_symmetry_cell_setting monoclinic
_symmetry_space_group_name_Hall '-P 2ybc'
_symmetry_space_group_name_H-M 'P 1 21/c 1'
_atom_sites_solution_hydrogens geom
_atom_sites_solution_primary direct
_atom_sites_solution_secondary difmap
_audit_creation_method SHELXL-97
_cell_angle_alpha 90.00
_cell_angle_beta 110.001(4)
_cell_angle_gamma 90.00
_cell_formula_units_Z 2
_cell_length_a 8.1434(16)
_cell_length_b 17.389(4)
_cell_length_c 8.3040(17)
_cell_measurement_reflns_used 743
_cell_measurement_temperature 100(2)
_cell_measurement_theta_max 19.897
_cell_measurement_theta_min 2.344
_cell_volume 1105.0(4)
_computing_cell_refinement 'Bruker SMART'
_computing_data_collection 'Bruker SMART'
_computing_data_reduction 'Bruker SAINT'
_computing_molecular_graphics 'Bruker SHELXTL'
_computing_publication_material 'Bruker SHELXTL'
_computing_structure_refinement 'SHELXL-97 (Sheldrick, 1997)'
_computing_structure_solution 'SHELXS-97 (Sheldrick, 1990)'
_diffrn_ambient_temperature 100(2)
_diffrn_measured_fraction_theta_full 1.000
_diffrn_measured_fraction_theta_max 0.997
_diffrn_measurement_device_type 'CCD area detector'
_diffrn_measurement_method 'phi and omega scans'
_diffrn_radiation_monochromator graphite
_diffrn_radiation_source 'fine-focus sealed tube'
_diffrn_radiation_type MoK\a
_diffrn_radiation_wavelength 0.71073
_diffrn_reflns_av_R_equivalents 0.1024
_diffrn_reflns_av_sigmaI/netI 0.1365
_diffrn_reflns_limit_h_max 10
_diffrn_reflns_limit_h_min -10
_diffrn_reflns_limit_k_max 22
_diffrn_reflns_limit_k_min -22
_diffrn_reflns_limit_l_max 10
_diffrn_reflns_limit_l_min -10
_diffrn_reflns_number 9159
_diffrn_reflns_theta_full 25.00
_diffrn_reflns_theta_max 27.10
_diffrn_reflns_theta_min 2.34
_exptl_absorpt_coefficient_mu 1.271
_exptl_absorpt_correction_type none
_exptl_crystal_colour brown
_exptl_crystal_density_diffrn 1.489
_exptl_crystal_density_method 'not measured'
_exptl_crystal_description plate
_exptl_crystal_F_000 524
_exptl_crystal_size_max 0.20
_exptl_crystal_size_mid 0.08
_exptl_crystal_size_min 0.02
_refine_diff_density_max 0.718
_refine_diff_density_min -0.480
_refine_diff_density_rms 0.096
_refine_ls_extinction_method none
_refine_ls_goodness_of_fit_ref 0.915
_refine_ls_hydrogen_treatment constr
_refine_ls_matrix_type full
_refine_ls_number_parameters 128
_refine_ls_number_reflns 2436
_refine_ls_number_restraints 0
_refine_ls_restrained_S_all 0.915
_refine_ls_R_factor_all 0.1060
_refine_ls_R_factor_gt 0.0586
_refine_ls_shift/su_max 0.000
_refine_ls_shift/su_mean 0.000
_refine_ls_structure_factor_coef Fsqd
_refine_ls_weighting_details 'calc w=1/[\s^2^(Fo^2^)+(0.0061P)^2^+0.0000P] where P=(Fo^2^+2Fc^2^)/3'
_refine_ls_weighting_scheme calc
_refine_ls_wR_factor_gt 0.0755
_refine_ls_wR_factor_ref 0.0853
_reflns_number_gt 1549
_reflns_number_total 2436
_reflns_threshold_expression >2sigma(I)
_cod_data_source_file cm102140t_si_006.cif
_cod_data_source_block s3162m
_cod_depositor_comments
;
The following automatic conversions were performed:

'_symmetry_cell_setting' value 'Monoclinic' changed to 'monoclinic'
according to /home/saulius/struct/CIF-dictionaries/cif_core.dic
dictionary named 'cif_core.dic' version 2.4.2 from 2011-04-26.

Automatic conversion script
Id: cif_fix_values 1715 2011-07-08 13:25:40Z adriana 
;
_cod_original_cell_volume 1104.9(4)
_cod_original_sg_symbol_H-M P2(1)/c
_cod_database_code 4000917

loop_
_symmetry_equiv_pos_as_xyz
'x, y, z'
'-x, y+1/2, -z+1/2'
'-x, -y, -z'
'x, -y-1/2, z-1/2'

loop_
_atom_site_label
_atom_site_type_symbol
_atom_site_fract_x
_atom_site_fract_y
_atom_site_fract_z
_atom_site_U_iso_or_equiv
_atom_site_adp_type
_atom_site_occupancy
_atom_site_symmetry_multiplicity
_atom_site_calc_flag
_atom_site_refinement_flags
C1 C 0.5495(5) 0.3257(3) 0.0240(6) 0.0258(12) Uani 1 1 d .
H1A H 0.5960 0.3146 -0.0692 0.031 Uiso 1 1 calc R
H1B H 0.4862 0.3753 -0.0021 0.031 Uiso 1 1 calc R
C2 C 0.4241(6) 0.2629(3) 0.0302(6) 0.0341(13) Uani 1 1 d .
H2A H 0.4857 0.2135 0.0531 0.051 Uiso 1 1 calc R
H2B H 0.3282 0.2604 -0.0800 0.051 Uiso 1 1 calc R
H2C H 0.3769 0.2741 0.1215 0.051 Uiso 1 1 calc R
C3 C 0.8488(5) 0.2856(3) 0.1990(6) 0.0237(12) Uani 1 1 d .
H3A H 0.8110 0.2377 0.1323 0.028 Uiso 1 1 calc R
H3B H 0.9083 0.2711 0.3204 0.028 Uiso 1 1 calc R
C4 C 0.9781(6) 0.3278(3) 0.1339(6) 0.0333(13) Uani 1 1 d .
H4A H 0.9172 0.3467 0.0175 0.050 Uiso 1 1 calc R
H4B H 1.0714 0.2925 0.1328 0.050 Uiso 1 1 calc R
H4C H 1.0286 0.3713 0.2096 0.050 Uiso 1 1 calc R
C5 C 0.6953(5) 0.3808(3) 0.3125(6) 0.0176(10) Uani 1 1 d .
C6 C 0.8791(6) 0.4188(2) 0.5913(6) 0.0181(11) Uani 1 1 d .
C7 C 1.1800(5) 0.3911(3) 0.6174(5) 0.0267(12) Uani 1 1 d .
H7A H 1.1485 0.3380 0.5801 0.040 Uiso 1 1 calc R
H7B H 1.2957 0.3919 0.7069 0.040 Uiso 1 1 calc R
H7C H 1.1825 0.4220 0.5196 0.040 Uiso 1 1 calc R
C8 C 1.1217(5) 0.4583(3) 0.8559(5) 0.0248(12) Uani 1 1 d .
H8A H 1.0326 0.4911 0.8756 0.037 Uiso 1 1 calc R
H8B H 1.2241 0.4894 0.8625 0.037 Uiso 1 1 calc R
H8C H 1.1560 0.4179 0.9434 0.037 Uiso 1 1 calc R
N1 N 0.6941(4) 0.3321(2) 0.1856(4) 0.0186(9) Uani 1 1 d .
N2 N 0.8480(5) 0.3872(2) 0.4380(4) 0.0183(9) Uani 1 1 d .
N3 N 1.0505(5) 0.4230(2) 0.6856(4) 0.0206(9) Uani 1 1 d .
Ni1 Ni 0.5000 0.5000 0.5000 0.0172(2) Uani 1 2 d S
S1 S 0.49918(15) 0.42921(7) 0.28403(14) 0.0222(3) Uani 1 1 d .
S2 S 0.73026(15) 0.44798(7) 0.68749(14) 0.0233(3) Uani 1 1 d .

loop_
_atom_site_aniso_label
_atom_site_aniso_U_11
_atom_site_aniso_U_22
_atom_site_aniso_U_33
_atom_site_aniso_U_23
_atom_site_aniso_U_13
_atom_site_aniso_U_12
C1 0.023(3) 0.030(3) 0.024(3) -0.004(2) 0.007(2) 0.002(2)
C2 0.031(3) 0.048(4) 0.021(3) -0.012(3) 0.005(2) -0.007(3)
C3 0.022(3) 0.022(3) 0.025(3) -0.002(2) 0.006(2) 0.009(2)
C4 0.031(3) 0.035(3) 0.031(3) -0.005(3) 0.007(3) 0.005(3)
C5 0.015(2) 0.021(3) 0.018(3) 0.001(2) 0.008(2) 0.001(2)
C6 0.018(3) 0.018(3) 0.022(3) 0.006(2) 0.011(2) 0.007(2)
C7 0.015(3) 0.044(3) 0.020(3) -0.003(2) 0.003(2) -0.001(2)
C8 0.021(3) 0.034(3) 0.017(3) -0.005(2) 0.003(2) 0.001(2)
N1 0.016(2) 0.026(2) 0.014(2) -0.0003(18) 0.0048(18) 0.0054(18)
N2 0.016(2) 0.028(2) 0.011(2) -0.0018(18) 0.0044(17) 0.0042(18)
N3 0.018(2) 0.030(2) 0.014(2) -0.0019(18) 0.0057(17) -0.0015(19)
Ni1 0.0141(4) 0.0236(5) 0.0151(4) -0.0007(4) 0.0064(4) 0.0026(4)
S1 0.0162(6) 0.0301(7) 0.0189(7) -0.0054(6) 0.0043(5) 0.0036(6)
S2 0.0195(7) 0.0351(8) 0.0157(6) 0.0001(6) 0.0067(5) 0.0080(6)

loop_
_atom_type_symbol
_atom_type_description
_atom_type_scat_dispersion_real
_atom_type_scat_dispersion_imag
_atom_type_scat_source
C C 0.0033 0.0016 'International Tables Vol C Tables 4.2.6.8 and 6.1.1.4'
H H 0.0000 0.0000 'International Tables Vol C Tables 4.2.6.8 and 6.1.1.4'
N N 0.0061 0.0033 'International Tables Vol C Tables 4.2.6.8 and 6.1.1.4'
S S 0.1246 0.1234 'International Tables Vol C Tables 4.2.6.8 and 6.1.1.4'
Ni Ni 0.3393 1.1124 'International Tables Vol C Tables 4.2.6.8 and 6.1.1.4'

loop_
_geom_angle_atom_site_label_1
_geom_angle_atom_site_label_2
_geom_angle_atom_site_label_3
_geom_angle
_geom_angle_site_symmetry_1
_geom_angle_site_symmetry_3
N1 C1 C2 111.6(4) . .
N1 C1 H1A 109.3 . .
C2 C1 H1A 109.3 . .
N1 C1 H1B 109.3 . .
C2 C1 H1B 109.3 . .
H1A C1 H1B 108.0 . .
C1 C2 H2A 109.5 . .
C1 C2 H2B 109.5 . .
H2A C2 H2B 109.5 . .
C1 C2 H2C 109.5 . .
H2A C2 H2C 109.5 . .
H2B C2 H2C 109.5 . .
N1 C3 C4 112.7(4) . .
N1 C3 H3A 109.0 . .
C4 C3 H3A 109.0 . .
N1 C3 H3B 109.0 . .
C4 C3 H3B 109.0 . .
H3A C3 H3B 107.8 . .
C3 C4 H4A 109.5 . .
C3 C4 H4B 109.5 . .
H4A C4 H4B 109.5 . .
C3 C4 H4C 109.5 . .
H4A C4 H4C 109.5 . .
H4B C4 H4C 109.5 . .
N2 C5 N1 114.9(4) . .
N2 C5 S1 129.3(3) . .
N1 C5 S1 115.7(3) . .
N2 C6 N3 113.5(4) . .
N2 C6 S2 128.7(3) . .
N3 C6 S2 117.6(3) . .
N3 C7 H7A 109.5 . .
N3 C7 H7B 109.5 . .
H7A C7 H7B 109.5 . .
N3 C7 H7C 109.5 . .
H7A C7 H7C 109.5 . .
H7B C7 H7C 109.5 . .
N3 C8 H8A 109.5 . .
N3 C8 H8B 109.5 . .
H8A C8 H8B 109.5 . .
N3 C8 H8C 109.5 . .
H8A C8 H8C 109.5 . .
H8B C8 H8C 109.5 . .
C5 N1 C1 123.8(4) . .
C5 N1 C3 120.6(4) . .
C1 N1 C3 115.5(4) . .
C5 N2 C6 127.5(4) . .
C6 N3 C7 119.6(3) . .
C6 N3 C8 124.9(4) . .
C7 N3 C8 115.6(3) . .
S1 Ni1 S1 180.00(5) 3_666 .
S1 Ni1 S2 83.49(4) 3_666 .
S1 Ni1 S2 96.51(4) . .
S1 Ni1 S2 96.51(4) 3_666 3_666
S1 Ni1 S2 83.49(4) . 3_666
S2 Ni1 S2 180.0 . 3_666
C5 S1 Ni1 114.60(16) . .
C6 S2 Ni1 110.91(15) . .

loop_
_geom_bond_atom_site_label_1
_geom_bond_atom_site_label_2
_geom_bond_distance
_geom_bond_site_symmetry_2
C1 N1 1.456(4) .
C1 C2 1.507(6) .
C1 H1A 0.9900 .
C1 H1B 0.9900 .
C2 H2A 0.9800 .
C2 H2B 0.9800 .
C2 H2C 0.9800 .
C3 N1 1.469(5) .
C3 C4 1.526(6) .
C3 H3A 0.9900 .
C3 H3B 0.9900 .
C4 H4A 0.9800 .
C4 H4B 0.9800 .
C4 H4C 0.9800 .
C5 N2 1.326(5) .
C5 N1 1.349(5) .
C5 S1 1.749(4) .
C6 N2 1.329(5) .
C6 N3 1.349(5) .
C6 S2 1.740(4) .
C7 N3 1.466(5) .
C7 H7A 0.9800 .
C7 H7B 0.9800 .
C7 H7C 0.9800 .
C8 N3 1.467(5) .
C8 H8A 0.9800 .
C8 H8B 0.9800 .
C8 H8C 0.9800 .
Ni1 S1 2.1732(12) 3_666
Ni1 S1 2.1733(12) .
Ni1 S2 2.1820(12) .
Ni1 S2 2.1820(12) 3_666

loop_
_geom_torsion_atom_site_label_1
_geom_torsion_atom_site_label_2
_geom_torsion_atom_site_label_3
_geom_torsion_atom_site_label_4
_geom_torsion
_geom_torsion_site_symmetry_1
N2 C5 N1 C1 -169.9(4) .
S1 C5 N1 C1 7.5(6) .
N2 C5 N1 C3 5.4(6) .
S1 C5 N1 C3 -177.2(3) .
C2 C1 N1 C5 -93.5(5) .
C2 C1 N1 C3 91.0(5) .
C4 C3 N1 C5 -86.9(5) .
C4 C3 N1 C1 88.8(5) .
N1 C5 N2 C6 -166.3(4) .
S1 C5 N2 C6 16.7(7) .
N3 C6 N2 C5 -174.3(4) .
S2 C6 N2 C5 10.7(7) .
N2 C6 N3 C7 -2.5(6) .
S2 C6 N3 C7 173.1(3) .
N2 C6 N3 C8 177.1(4) .
S2 C6 N3 C8 -7.3(6) .
N2 C5 S1 Ni1 -7.7(5) .
N1 C5 S1 Ni1 175.3(3) .
S1 Ni1 S1 C5 -70(37) 3_666
S2 Ni1 S1 C5 -16.64(17) .
S2 Ni1 S1 C5 163.36(17) 3_666
N2 C6 S2 Ni1 -38.4(4) .
N3 C6 S2 Ni1 146.8(3) .
S1 Ni1 S2 C6 -146.98(17) 3_666
S1 Ni1 S2 C6 33.02(17) .
S2 Ni1 S2 C6 -43(4) 3_666
